data_7057533
loop_
_publ_author_name
'Li, Yao'
'Huang, Wei'
'Yong, Juan'
'Huang, Shuaidan'
'Li, Yujie'
'Liu, Yang'
'Wu, Dayu'

_publ_section_title
;
 Aggregation-induced ratiometric emission and mechanochromic luminescence
 in a pyrene-benzohydrazonate conjugate
;
_journal_issue 15
_journal_name_full 'New Journal of Chemistry'
_journal_page_first 12644
_journal_paper_doi 10.1039/C8NJ01379A
_journal_volume 42
_journal_year 2018
_chemical_formula_sum 'C14 H12 N2 O'
_chemical_formula_weight 224.26
_space_group_crystal_system orthorhombic
_space_group_IT_number 33
_space_group_name_Hall 'P 2c -2n'
_space_group_name_H-M_alt 'P n a 21'
_symmetry_space_group_name_Hall 'P 2c -2n'
_symmetry_space_group_name_H-M 'P n a 21'
_atom_sites_solution_hydrogens mixed
_audit_block_doi 10.5517/ccdc.csd.cc1z9w05
_audit_creation_method SHELXL-2014/6
_audit_update_record
;
2018-03-01 deposited with the CCDC.
2018-06-19 downloaded from the CCDC.
;
_cell_angle_alpha 90
_cell_angle_beta 90
_cell_angle_gamma 90
_cell_formula_units_Z 4
_cell_length_a 8.7913(7)
_cell_length_b 10.4651(8)
_cell_length_c 13.1287(11)
_cell_measurement_reflns_used 1880
_cell_measurement_temperature 293(2)
_cell_measurement_theta_max 60.8740
_cell_measurement_theta_min 5.3810
_cell_volume 1207.86(17)
_computing_cell_refinement 'Bruker SMART'
_computing_data_collection 'Bruker SMART'
_computing_data_reduction 'Bruker SAINT'
_computing_molecular_graphics 'Bruker SHELXTL'
_computing_publication_material 'Bruker SHELXTL'
_computing_structure_refinement 'SHELXL-2014/6 (Sheldrick, 2014)'
_computing_structure_solution 'Bruker SHELXTL'
_diffrn_ambient_temperature 293(2)
_diffrn_measured_fraction_theta_full 0.841
_diffrn_measured_fraction_theta_max 0.998
_diffrn_measurement_device_type 'Enhance Ultra (Cu) X-ray Source'
_diffrn_radiation_type CuK\a
_diffrn_radiation_wavelength 1.54178
_diffrn_reflns_av_R_equivalents 0.0358
_diffrn_reflns_av_unetI/netI 0.0265
_diffrn_reflns_Laue_measured_fraction_full 0.841
_diffrn_reflns_Laue_measured_fraction_max 0.998
_diffrn_reflns_limit_h_max 6
_diffrn_reflns_limit_h_min -9
_diffrn_reflns_limit_k_max 11
_diffrn_reflns_limit_k_min -11
_diffrn_reflns_limit_l_max 14
_diffrn_reflns_limit_l_min -14
_diffrn_reflns_number 5013
_diffrn_reflns_point_group_measured_fraction_full 0.840
_diffrn_reflns_point_group_measured_fraction_max 0.998
_diffrn_reflns_theta_full 67.679
_diffrn_reflns_theta_max 61.123
_diffrn_reflns_theta_min 5.405
_diffrn_source 'sealed X-ray tube'
_exptl_absorpt_coefficient_mu 0.635
_exptl_absorpt_correction_T_max 0.950
_exptl_absorpt_correction_T_min 0.913
_exptl_absorpt_correction_type multi-scan
_exptl_absorpt_process_details
;
CrysAlisPro, Agilent Technologies,
Version 1.171.37.35 (release 13-08-2014 CrysAlis171 .NET)
(compiled Aug 13 2014,18:06:01)
Empirical absorption correction using spherical harmonics,
 implemented in SCALE3 ABSPACK scaling algorithm.
;
_exptl_crystal_colour white
_exptl_crystal_density_diffrn 1.233
_exptl_crystal_description needle
_exptl_crystal_F_000 472
_exptl_crystal_size_max 0.32
_exptl_crystal_size_mid 0.12
_exptl_crystal_size_min 0.08
_refine_diff_density_max 0.154
_refine_diff_density_min -0.130
_refine_diff_density_rms 0.038
_refine_ls_abs_structure_details
;
 Refined as a perfect inversion twin.
;
_refine_ls_abs_structure_Flack 0.5
_refine_ls_extinction_method none
_refine_ls_goodness_of_fit_ref 1.028
_refine_ls_hydrogen_treatment mixed
_refine_ls_matrix_type full
_refine_ls_number_parameters 158
_refine_ls_number_reflns 1764
_refine_ls_number_restraints 1
_refine_ls_restrained_S_all 1.028
_refine_ls_R_factor_all 0.0435
_refine_ls_R_factor_gt 0.0388
_refine_ls_shift/su_max 0.000
_refine_ls_shift/su_mean 0.000
_refine_ls_structure_factor_coef Fsqd
_refine_ls_weighting_details 'w=1/[\s^2^(Fo^2^)+(0.0532P)^2^+0.1456P] where P=(Fo^2^+2Fc^2^)/3'
_refine_ls_weighting_scheme calc
_refine_ls_wR_factor_gt 0.0984
_refine_ls_wR_factor_ref 0.1027
_reflns_Friedel_coverage 0.906
_reflns_Friedel_fraction_full 0.839
_reflns_Friedel_fraction_max 0.998
_reflns_number_gt 1610
_reflns_number_total 1764
_reflns_threshold_expression 'I > 2\s(I)'
_cod_data_source_file c8nj01379a2.cif
_cod_data_source_block 1
_cod_depositor_comments 'Adding full bibliography for 7057533.cif.'
_cod_database_code 7057533
_shelx_space_group_comment
;
The symmetry employed for this shelxl refinement is uniquely defined
by the following loop, which should always be used as a source of
symmetry information in preference to the above space-group names.
They are only intended as comments.
;
_shelxl_version_number 2014/6

loop_
_space_group_symop_operation_xyz
'x, y, z'
'-x, -y, z+1/2'
'x+1/2, -y+1/2, z'
'-x+1/2, y+1/2, z+1/2'

loop_
_atom_site_label
_atom_site_type_symbol
_atom_site_fract_x
_atom_site_fract_y
_atom_site_fract_z
_atom_site_U_iso_or_equiv
_atom_site_adp_type
_atom_site_occupancy
_atom_site_site_symmetry_order
_atom_site_calc_flag
_atom_site_refinement_flags_posn
_atom_site_refinement_flags_adp
O1 O 0.1683(3) 0.1339(3) 0.34556(19) 0.0645(7) Uani 1 1 d . .
C7 C 0.0495(4) 0.1820(3) 0.3168(2) 0.0519(8) Uani 1 1 d . .
N2 N 0.0087(3) 0.2765(3) 0.4768(2) 0.0547(7) Uani 1 1 d . .
C9 C -0.0450(4) 0.3669(3) 0.6398(3) 0.0547(8) Uani 1 1 d . .
C8 C -0.0818(4) 0.3421(3) 0.5322(3) 0.0568(9) Uani 1 1 d . .
H8A H -0.1713 0.3742 0.5044 0.068 Uiso 1 1 calc R U
N1 N -0.0401(4) 0.2534(3) 0.3779(2) 0.0549(7) Uani 1 1 d . .
C6 C -0.0049(4) 0.1642(3) 0.2089(2) 0.0521(8) Uani 1 1 d . .
C1 C -0.1018(4) 0.2481(4) 0.1605(3) 0.0620(9) Uani 1 1 d . .
H1B H -0.1399 0.3187 0.1951 0.074 Uiso 1 1 calc R U
C14 C 0.0774(5) 0.3088(4) 0.6863(3) 0.0757(11) Uani 1 1 d . .
H14A H 0.1403 0.2554 0.6485 0.091 Uiso 1 1 calc R U
C11 C -0.1062(6) 0.4651(4) 0.7999(3) 0.0789(12) Uani 1 1 d . .
H11A H -0.1686 0.5183 0.8383 0.095 Uiso 1 1 calc R U
C10 C -0.1369(5) 0.4459(4) 0.6968(3) 0.0676(10) Uani 1 1 d . .
H10A H -0.2195 0.4865 0.6666 0.081 Uiso 1 1 calc R U
C5 C 0.0515(4) 0.0598(3) 0.1567(3) 0.0659(9) Uani 1 1 d . .
H5A H 0.1171 0.0032 0.1891 0.079 Uiso 1 1 calc R U
C12 C 0.0145(5) 0.4063(4) 0.8445(3) 0.0819(12) Uani 1 1 d . .
H12A H 0.0342 0.4187 0.9134 0.098 Uiso 1 1 calc R U
C4 C 0.0104(5) 0.0390(4) 0.0559(3) 0.0767(11) Uani 1 1 d . .
H4A H 0.0487 -0.0310 0.0206 0.092 Uiso 1 1 calc R U
C3 C -0.0868(5) 0.1222(5) 0.0088(3) 0.0790(12) Uani 1 1 d . .
H3A H -0.1153 0.1076 -0.0585 0.095 Uiso 1 1 calc R U
C2 C -0.1425(5) 0.2264(4) 0.0591(3) 0.0775(12) Uani 1 1 d . .
H2A H -0.2074 0.2829 0.0260 0.093 Uiso 1 1 calc R U
C13 C 0.1076(6) 0.3286(5) 0.7876(3) 0.0908(14) Uani 1 1 d . .
H13A H 0.1911 0.2893 0.8178 0.109 Uiso 1 1 calc R U
H1A H -0.142(5) 0.286(4) 0.359(3) 0.084(13) Uiso 1 1 d . .

loop_
_atom_site_aniso_label
_atom_site_aniso_U_11
_atom_site_aniso_U_22
_atom_site_aniso_U_33
_atom_site_aniso_U_23
_atom_site_aniso_U_13
_atom_site_aniso_U_12
O1 0.0565(14) 0.0851(16) 0.0520(14) 0.0008(11) -0.0087(12) 0.0052(12)
C7 0.0513(19) 0.0611(18) 0.0434(18) 0.0048(15) -0.0051(16) -0.0055(17)
N2 0.0590(17) 0.0645(16) 0.0405(15) 0.0005(13) -0.0091(14) -0.0030(14)
C9 0.0573(19) 0.059(2) 0.0477(18) -0.0006(15) -0.0058(17) -0.0051(16)
C8 0.059(2) 0.0645(19) 0.047(2) 0.0039(16) -0.0101(16) -0.0005(17)
N1 0.0564(16) 0.0690(16) 0.0392(15) -0.0002(12) -0.0112(14) 0.0026(14)
C6 0.0516(19) 0.0617(18) 0.0431(17) 0.0014(15) -0.0032(14) -0.0080(16)
C1 0.063(2) 0.079(2) 0.043(2) 0.0016(17) -0.0059(16) 0.0035(18)
C14 0.079(3) 0.091(3) 0.057(2) -0.015(2) -0.016(2) 0.017(2)
C11 0.096(3) 0.079(2) 0.062(2) -0.019(2) 0.008(2) -0.009(2)
C10 0.072(2) 0.072(2) 0.059(2) -0.0053(19) -0.0047(18) 0.0016(19)
C5 0.074(2) 0.0639(19) 0.060(2) -0.0015(19) -0.0099(19) 0.0000(18)
C12 0.111(3) 0.085(3) 0.050(2) -0.012(2) -0.015(2) -0.016(3)
C4 0.099(3) 0.076(2) 0.055(2) -0.0150(19) -0.003(2) -0.006(2)
C3 0.092(3) 0.101(3) 0.044(2) -0.004(2) -0.010(2) -0.012(3)
C2 0.085(3) 0.100(3) 0.047(2) 0.004(2) -0.011(2) 0.008(2)
C13 0.106(4) 0.106(3) 0.060(3) -0.015(2) -0.033(3) 0.019(3)

loop_
_atom_type_symbol
_atom_type_description
_atom_type_scat_dispersion_real
_atom_type_scat_dispersion_imag
_atom_type_scat_source
C C 0.0181 0.0091 'International Tables Vol C Tables 4.2.6.8 and 6.1.1.4'
H H 0.0000 0.0000 'International Tables Vol C Tables 4.2.6.8 and 6.1.1.4'
N N 0.0311 0.0180 'International Tables Vol C Tables 4.2.6.8 and 6.1.1.4'
O O 0.0492 0.0322 'International Tables Vol C Tables 4.2.6.8 and 6.1.1.4'

loop_
_geom_angle_atom_site_label_1
_geom_angle_atom_site_label_2
_geom_angle_atom_site_label_3
_geom_angle
O1 C7 N1 122.9(3)
O1 C7 C6 120.8(3)
N1 C7 C6 116.3(3)
C8 N2 N1 115.7(3)
C10 C9 C14 118.9(3)
C10 C9 C8 119.9(3)
C14 C9 C8 121.2(3)
N2 C8 C9 120.3(3)
N2 C8 H8A 119.9
C9 C8 H8A 119.9
C7 N1 N2 118.2(3)
C7 N1 H1A 125(3)
N2 N1 H1A 117(3)
C1 C6 C5 119.7(3)
C1 C6 C7 123.4(3)
C5 C6 C7 116.8(3)
C6 C1 C2 119.6(4)
C6 C1 H1B 120.2
C2 C1 H1B 120.2
C13 C14 C9 120.9(4)
C13 C14 H14A 119.5
C9 C14 H14A 119.5
C12 C11 C10 120.3(4)
C12 C11 H11A 119.9
C10 C11 H11A 119.9
C9 C10 C11 120.0(4)
C9 C10 H10A 120.0
C11 C10 H10A 120.0
C6 C5 C4 120.2(4)
C6 C5 H5A 119.9
C4 C5 H5A 119.9
C11 C12 C13 119.9(4)
C11 C12 H12A 120.0
C13 C12 H12A 120.0
C3 C4 C5 119.6(4)
C3 C4 H4A 120.2
C5 C4 H4A 120.2
C2 C3 C4 120.9(4)
C2 C3 H3A 119.6
C4 C3 H3A 119.6
C3 C2 C1 119.9(4)
C3 C2 H2A 120.0
C1 C2 H2A 120.0
C14 C13 C12 120.1(4)
C14 C13 H13A 120.0
C12 C13 H13A 120.0

loop_
_geom_bond_atom_site_label_1
_geom_bond_atom_site_label_2
_geom_bond_distance
O1 C7 1.219(4)
C7 N1 1.350(4)
C7 C6 1.506(5)
N2 C8 1.278(4)
N2 N1 1.389(4)
C9 C10 1.378(5)
C9 C14 1.378(5)
C9 C8 1.472(5)
C8 H8A 0.9300
N1 H1A 0.99(5)
C6 C1 1.379(5)
C6 C5 1.382(5)
C1 C2 1.396(5)
C1 H1B 0.9300
C14 C13 1.372(6)
C14 H14A 0.9300
C11 C12 1.359(7)
C11 C10 1.395(6)
C11 H11A 0.9300
C10 H10A 0.9300
C5 C4 1.389(6)
C5 H5A 0.9300
C12 C13 1.374(7)
C12 H12A 0.9300
C4 C3 1.367(6)
C4 H4A 0.9300
C3 C2 1.367(6)
C3 H3A 0.9300
C2 H2A 0.9300
C13 H13A 0.9300
